data_7016252
loop_
_publ_author_name
'Koshevoy, Igor O.'
'Shakirova, Julia R.'
'Melnikov, Alexei S.'
'Haukka, Matti'
'Tunik, Sergey P.'
'Pakkanen, Tapani A.'

_publ_section_title
;
 Coinage metal complexes of 2-diphenylphosphino-3-methylindole.
;
_journal_issue 31
_journal_name_full 'Dalton transactions (Cambridge, England : 2003)'
_journal_page_first 7927
_journal_page_last 7933
_journal_paper_doi 10.1039/c1dt10564g
_journal_volume 40
_journal_year 2011
_chemical_formula_moiety 'C42 H34 Au Cu N2 P2, 2(C H Cl3)'
_chemical_formula_sum 'C44 H36 Au Cl6 Cu N2 P2'
_chemical_formula_weight 1127.89
_chemical_name_systematic
;
?
;
_space_group_IT_number 2
_symmetry_cell_setting triclinic
_symmetry_space_group_name_Hall '-P 1'
_symmetry_space_group_name_H-M 'P -1'
_atom_sites_solution_hydrogens geom
_atom_sites_solution_primary direct
_atom_sites_solution_secondary difmap
_audit_creation_method SHELXL-97
_cell_angle_alpha 68.8140(10)
_cell_angle_beta 82.764(2)
_cell_angle_gamma 72.5220(10)
_cell_formula_units_Z 2
_cell_length_a 10.8076(3)
_cell_length_b 13.5369(4)
_cell_length_c 16.5304(5)
_cell_measurement_reflns_used 9386
_cell_measurement_temperature 100(2)
_cell_measurement_theta_max 35.63
_cell_measurement_theta_min 2.40
_cell_volume 2150.45(11)
_computing_cell_refinement 'SAINT (Bruker AXS, 2009)'
_computing_data_collection 'APEX2 (Bruker AXS, 2010)'
_computing_data_reduction 'SAINT (Bruker AXS, 2009)'
_computing_molecular_graphics 'Diamond v.3.2d (Brandenburg, 2010)'
_computing_publication_material 'SHELXL-97 (Sheldrick, 2008)'
_computing_structure_refinement 'SHELXL-97 (Sheldrick, 2008)'
_computing_structure_solution 'SHELXS-97 (Sheldrick, 2008)'
_diffrn_ambient_temperature 100(2)
_diffrn_detector_area_resol_mean 16
_diffrn_measured_fraction_theta_full 0.976
_diffrn_measured_fraction_theta_max 0.976
_diffrn_measurement_device '62mm x 62mm CCD camera on three-circle goniostat'
_diffrn_measurement_device_type 'Bruker SMART APEX II CCD'
_diffrn_measurement_method '\f scans and \w scans'
_diffrn_radiation_monochromator 'flat graphite crystal'
_diffrn_radiation_source 'fine-focus sealed tube'
_diffrn_radiation_type MoK\a
_diffrn_radiation_wavelength 0.71073
_diffrn_reflns_av_R_equivalents 0.0560
_diffrn_reflns_av_sigmaI/netI 0.0524
_diffrn_reflns_limit_h_max 18
_diffrn_reflns_limit_h_min -18
_diffrn_reflns_limit_k_max 22
_diffrn_reflns_limit_k_min -22
_diffrn_reflns_limit_l_max 27
_diffrn_reflns_limit_l_min -27
_diffrn_reflns_number 76139
_diffrn_reflns_theta_full 36.44
_diffrn_reflns_theta_max 36.44
_diffrn_reflns_theta_min 1.98
_exptl_absorpt_coefficient_mu 4.384
_exptl_absorpt_correction_T_max 0.5789
_exptl_absorpt_correction_T_min 0.3732
_exptl_absorpt_correction_type multi-scan
_exptl_absorpt_process_details 'SADABS (Sheldrick, 2008)'
_exptl_crystal_colour colourless
_exptl_crystal_density_diffrn 1.742
_exptl_crystal_density_method 'not measured'
_exptl_crystal_description block
_exptl_crystal_F_000 1108
_exptl_crystal_size_max 0.28
_exptl_crystal_size_mid 0.16
_exptl_crystal_size_min 0.14
_refine_diff_density_max 1.885
_refine_diff_density_min -1.897
_refine_diff_density_rms 0.146
_refine_ls_extinction_method none
_refine_ls_goodness_of_fit_ref 1.022
_refine_ls_hydrogen_treatment mixed
_refine_ls_matrix_type full
_refine_ls_number_parameters 529
_refine_ls_number_reflns 20526
_refine_ls_number_restraints 7
_refine_ls_restrained_S_all 1.028
_refine_ls_R_factor_all 0.0417
_refine_ls_R_factor_gt 0.0315
_refine_ls_shift/su_max 0.002
_refine_ls_shift/su_mean 0.000
_refine_ls_structure_factor_coef Fsqd
_refine_ls_weighting_details 'calc w=1/[\s^2^(Fo^2^)+(0.0234P)^2^+0.9097P] where P=(Fo^2^+2Fc^2^)/3'
_refine_ls_weighting_scheme calc
_refine_ls_wR_factor_gt 0.0652
_refine_ls_wR_factor_ref 0.0691
_reflns_number_gt 17641
_reflns_number_total 20526
_reflns_threshold_expression >2sigma(I)
_cod_data_source_file c1dt10564g.txt
_cod_data_source_block 3
_cod_database_code 7016252

loop_
_symmetry_equiv_pos_as_xyz
'x, y, z'
'-x, -y, -z'

loop_
_atom_site_label
_atom_site_type_symbol
_atom_site_fract_x
_atom_site_fract_y
_atom_site_fract_z
_atom_site_U_iso_or_equiv
_atom_site_adp_type
_atom_site_occupancy
_atom_site_symmetry_multiplicity
_atom_site_calc_flag
_atom_site_refinement_flags
_atom_site_disorder_assembly
_atom_site_disorder_group
Au1 Au 0.120509(7) 0.478988(6) 0.172541(4) 0.01268(2) Uani 1 1 d . . .
Cu1 Cu 0.27437(2) 0.53092(2) 0.258844(15) 0.01303(4) Uani 1 1 d . . .
Cl1 Cl 0.46268(7) 0.05499(6) 0.25866(5) 0.03279(13) Uani 1 1 d . . .
Cl2 Cl 0.65059(7) 0.13904(7) 0.30409(5) 0.03772(15) Uani 1 1 d . . .
Cl3 Cl 0.44358(7) 0.28748(5) 0.18745(5) 0.03292(13) Uani 1 1 d . . .
Cl4 Cl 0.00775(14) 0.72888(9) 0.33671(5) 0.0684(3) Uani 1 1 d . A .
Cl5 Cl 0.02232(7) 0.90542(6) 0.17635(4) 0.03293(13) Uani 1 1 d . A .
Cl6A Cl -0.2077(4) 0.8475(4) 0.2371(4) 0.0853(16) Uani 0.40 1 d PU A 1
Cl6B Cl -0.20022(18) 0.81661(18) 0.19628(14) 0.0356(4) Uani 0.40 1 d P A 1
Cl6C Cl -0.2147(6) 0.8665(5) 0.2638(4) 0.0347(10) Uani 0.20 1 d P A 2
P1 P 0.08308(5) 0.36367(4) 0.31006(3) 0.01268(8) Uani 1 1 d . . .
P2 P 0.14879(5) 0.62316(4) 0.05077(3) 0.01207(8) Uani 1 1 d . . .
N1 N 0.29832(16) 0.39780(15) 0.35058(11) 0.0145(3) Uani 1 1 d . . .
N2 N 0.26896(16) 0.66322(14) 0.16797(10) 0.0137(3) Uani 1 1 d . . .
C1 C -0.05288(19) 0.44373(18) 0.35580(13) 0.0162(3) Uani 1 1 d . . .
C2 C -0.1530(2) 0.51838(19) 0.30043(15) 0.0207(4) Uani 1 1 d . . .
H2 H -0.1463 0.5280 0.2403 0.025 Uiso 1 1 calc R . .
C3 C -0.2622(2) 0.5785(2) 0.33312(18) 0.0271(5) Uani 1 1 d . . .
H3 H -0.3311 0.6277 0.2956 0.033 Uiso 1 1 calc R . .
C4 C -0.2709(2) 0.5668(2) 0.41994(18) 0.0283(5) Uani 1 1 d . . .
H4 H -0.3457 0.6083 0.4420 0.034 Uiso 1 1 calc R . .
C5 C -0.1713(2) 0.4951(2) 0.47476(16) 0.0273(5) Uani 1 1 d . . .
H5 H -0.1771 0.4882 0.5343 0.033 Uiso 1 1 calc R . .
C6 C -0.0624(2) 0.4328(2) 0.44320(14) 0.0210(4) Uani 1 1 d . . .
H6 H 0.0054 0.3828 0.4813 0.025 Uiso 1 1 calc R . .
C7 C 0.04278(19) 0.23849(17) 0.32149(13) 0.0149(3) Uani 1 1 d . . .
C8 C -0.0528(2) 0.20297(19) 0.38001(14) 0.0196(4) Uani 1 1 d . . .
H8 H -0.1038 0.2474 0.4120 0.024 Uiso 1 1 calc R . .
C9 C -0.0731(2) 0.1020(2) 0.39121(16) 0.0247(4) Uani 1 1 d . . .
H9 H -0.1376 0.0773 0.4314 0.030 Uiso 1 1 calc R . .
C10 C 0.0004(3) 0.0374(2) 0.34408(18) 0.0297(5) Uani 1 1 d . . .
H10 H -0.0137 -0.0316 0.3522 0.036 Uiso 1 1 calc R . .
C11 C 0.0949(3) 0.0734(2) 0.28493(18) 0.0301(5) Uani 1 1 d . . .
H11 H 0.1453 0.0290 0.2527 0.036 Uiso 1 1 calc R . .
C12 C 0.1151(2) 0.1744(2) 0.27312(15) 0.0217(4) Uani 1 1 d . . .
H12 H 0.1784 0.1997 0.2320 0.026 Uiso 1 1 calc R . .
C13 C 0.22347(18) 0.32351(17) 0.37411(12) 0.0142(3) Uani 1 1 d . . .
C14 C 0.2758(2) 0.22846(18) 0.44268(13) 0.0167(3) Uani 1 1 d . . .
C15 C 0.2280(3) 0.1289(2) 0.48958(16) 0.0270(5) Uani 1 1 d . . .
H15A H 0.1377 0.1521 0.5086 0.041 Uiso 1 1 calc R . .
H15B H 0.2817 0.0817 0.5403 0.041 Uiso 1 1 calc R . .
H15C H 0.2334 0.0877 0.4506 0.041 Uiso 1 1 calc R . .
C16 C 0.3917(2) 0.24341(18) 0.46317(13) 0.0167(3) Uani 1 1 d . . .
C17 C 0.4889(2) 0.1772(2) 0.52461(15) 0.0226(4) Uani 1 1 d . . .
H17 H 0.4842 0.1065 0.5629 0.027 Uiso 1 1 calc R . .
C18 C 0.5908(2) 0.2167(2) 0.52821(15) 0.0250(4) Uani 1 1 d . . .
H18 H 0.6566 0.1728 0.5696 0.030 Uiso 1 1 calc R . .
C19 C 0.5991(2) 0.3219(2) 0.47110(15) 0.0234(4) Uani 1 1 d . . .
H19 H 0.6700 0.3475 0.4753 0.028 Uiso 1 1 calc R . .
C20 C 0.5059(2) 0.3878(2) 0.40946(14) 0.0189(4) Uani 1 1 d . . .
H20 H 0.5123 0.4579 0.3710 0.023 Uiso 1 1 calc R . .
C21 C 0.40177(18) 0.34826(17) 0.40531(12) 0.0147(3) Uani 1 1 d . . .
C22 C -0.00750(18) 0.71565(17) 0.01062(13) 0.0149(3) Uani 1 1 d . . .
C23 C -0.1009(2) 0.6701(2) -0.00161(17) 0.0235(4) Uani 1 1 d . . .
H23 H -0.0815 0.5927 0.0118 0.028 Uiso 1 1 calc R . .
C24 C -0.2214(2) 0.7373(2) -0.03318(18) 0.0265(5) Uani 1 1 d . . .
H24 H -0.2840 0.7060 -0.0421 0.032 Uiso 1 1 calc R . .
C25 C -0.2510(2) 0.8498(2) -0.05175(15) 0.0226(4) Uani 1 1 d . . .
H25 H -0.3337 0.8958 -0.0739 0.027 Uiso 1 1 calc R . .
C26 C -0.1604(2) 0.89560(19) -0.03806(16) 0.0231(4) Uani 1 1 d . . .
H26 H -0.1815 0.9728 -0.0498 0.028 Uiso 1 1 calc R . .
C27 C -0.0384(2) 0.82867(18) -0.00708(15) 0.0200(4) Uani 1 1 d . . .
H27 H 0.0238 0.8603 0.0020 0.024 Uiso 1 1 calc R . .
C28 C 0.23306(18) 0.58487(16) -0.03999(12) 0.0133(3) Uani 1 1 d . . .
C29 C 0.1910(2) 0.63772(18) -0.12522(13) 0.0177(3) Uani 1 1 d . . .
H29 H 0.1133 0.6963 -0.1383 0.021 Uiso 1 1 calc R . .
C30 C 0.2635(2) 0.6041(2) -0.19117(14) 0.0225(4) Uani 1 1 d . . .
H30 H 0.2363 0.6411 -0.2496 0.027 Uiso 1 1 calc R . .
C31 C 0.3753(2) 0.5169(2) -0.17191(14) 0.0223(4) Uani 1 1 d . . .
H31 H 0.4233 0.4935 -0.2171 0.027 Uiso 1 1 calc R . .
C32 C 0.4174(2) 0.4637(2) -0.08740(15) 0.0206(4) Uani 1 1 d . . .
H32 H 0.4941 0.4041 -0.0745 0.025 Uiso 1 1 calc R . .
C33 C 0.34668(19) 0.49814(18) -0.02170(13) 0.0174(3) Uani 1 1 d . . .
H33 H 0.3759 0.4623 0.0363 0.021 Uiso 1 1 calc R . .
C34 C 0.23998(18) 0.69520(16) 0.08062(12) 0.0136(3) Uani 1 1 d . . .
C35 C 0.29055(18) 0.78106(17) 0.02823(12) 0.0141(3) Uani 1 1 d . . .
C36 C 0.2812(2) 0.8412(2) -0.06752(13) 0.0204(4) Uani 1 1 d . . .
H36A H 0.2471 0.8014 -0.0946 0.031 Uiso 1 1 calc R . .
H36B H 0.3675 0.8459 -0.0920 0.031 Uiso 1 1 calc R . .
H36C H 0.2229 0.9156 -0.0787 0.031 Uiso 1 1 calc R . .
C37 C 0.35720(18) 0.80316(16) 0.08582(12) 0.0132(3) Uani 1 1 d . . .
C38 C 0.43222(19) 0.87680(18) 0.07323(14) 0.0178(4) Uani 1 1 d . . .
H38 H 0.4463 0.9246 0.0167 0.021 Uiso 1 1 calc R . .
C39 C 0.4847(2) 0.87818(19) 0.14428(15) 0.0199(4) Uani 1 1 d . . .
H39 H 0.5368 0.9264 0.1364 0.024 Uiso 1 1 calc R . .
C40 C 0.4620(2) 0.80869(19) 0.22919(15) 0.0202(4) Uani 1 1 d . . .
H40 H 0.4965 0.8132 0.2774 0.024 Uiso 1 1 calc R . .
C41 C 0.3910(2) 0.73483(18) 0.24287(14) 0.0180(4) Uani 1 1 d . . .
H41 H 0.3772 0.6877 0.2998 0.022 Uiso 1 1 calc R . .
C42 C 0.33939(18) 0.73085(17) 0.17066(13) 0.0144(3) Uani 1 1 d . . .
C43 C 0.4882(2) 0.1670(2) 0.27813(15) 0.0249(4) Uani 1 1 d . . .
H43 H 0.4320 0.1785 0.3287 0.030 Uiso 1 1 calc R . .
C44 C -0.0422(3) 0.7942(3) 0.2299(2) 0.0369(6) Uani 1 1 d D . .
H44 H -0.004(4) 0.743(3) 0.197(2) 0.044 Uiso 1 1 d D . .

loop_
_atom_site_aniso_label
_atom_site_aniso_U_11
_atom_site_aniso_U_22
_atom_site_aniso_U_33
_atom_site_aniso_U_23
_atom_site_aniso_U_13
_atom_site_aniso_U_12
Au1 0.01482(3) 0.01168(3) 0.01068(3) -0.00158(2) -0.00128(2) -0.00477(2)
Cu1 0.01562(10) 0.01142(10) 0.01098(9) -0.00085(8) -0.00212(7) -0.00512(8)
Cl1 0.0383(3) 0.0234(3) 0.0347(3) -0.0067(2) -0.0049(2) -0.0079(2)
Cl2 0.0336(3) 0.0400(4) 0.0336(3) -0.0029(3) -0.0134(3) -0.0085(3)
Cl3 0.0364(3) 0.0202(3) 0.0341(3) -0.0050(2) -0.0094(2) 0.0020(2)
Cl4 0.1218(10) 0.0459(5) 0.0250(3) -0.0011(3) 0.0015(5) -0.0199(6)
Cl5 0.0388(3) 0.0292(3) 0.0308(3) -0.0068(3) -0.0010(2) -0.0136(3)
Cl6A 0.0466(17) 0.077(3) 0.101(3) 0.017(2) -0.007(2) -0.0283(19)
Cl6B 0.0202(7) 0.0378(10) 0.0375(9) 0.0035(8) -0.0021(6) -0.0112(6)
Cl6C 0.0209(16) 0.036(2) 0.048(2) -0.0183(19) 0.0046(15) -0.0062(13)
P1 0.0135(2) 0.0120(2) 0.01156(19) -0.00204(16) -0.00051(15) -0.00442(16)
P2 0.01347(19) 0.0107(2) 0.01069(18) -0.00218(16) -0.00118(15) -0.00294(16)
N1 0.0149(7) 0.0145(7) 0.0131(7) -0.0016(6) -0.0016(5) -0.0058(6)
N2 0.0165(7) 0.0124(7) 0.0112(6) -0.0019(6) -0.0020(5) -0.0042(6)
C1 0.0153(8) 0.0162(9) 0.0185(8) -0.0072(7) 0.0004(6) -0.0051(7)
C2 0.0205(9) 0.0195(10) 0.0218(9) -0.0086(8) -0.0032(7) -0.0023(7)
C3 0.0208(10) 0.0258(12) 0.0350(12) -0.0157(10) -0.0059(9) 0.0019(8)
C4 0.0224(10) 0.0328(13) 0.0377(13) -0.0237(11) 0.0042(9) -0.0065(9)
C5 0.0277(11) 0.0402(15) 0.0231(10) -0.0200(10) 0.0066(8) -0.0137(10)
C6 0.0208(9) 0.0263(11) 0.0170(9) -0.0091(8) 0.0014(7) -0.0068(8)
C7 0.0171(8) 0.0133(8) 0.0142(8) -0.0021(7) -0.0024(6) -0.0065(6)
C8 0.0207(9) 0.0184(10) 0.0200(9) -0.0039(8) 0.0004(7) -0.0095(8)
C9 0.0275(11) 0.0238(11) 0.0237(10) -0.0026(9) 0.0003(8) -0.0154(9)
C10 0.0414(14) 0.0216(12) 0.0324(12) -0.0094(10) -0.0008(10) -0.0175(10)
C11 0.0408(14) 0.0232(12) 0.0342(13) -0.0161(10) 0.0052(11) -0.0145(10)
C12 0.0258(10) 0.0213(10) 0.0218(9) -0.0100(8) 0.0035(8) -0.0100(8)
C13 0.0159(8) 0.0130(8) 0.0128(7) -0.0025(6) -0.0010(6) -0.0047(6)
C14 0.0187(8) 0.0143(9) 0.0140(8) 0.0001(7) -0.0025(6) -0.0053(7)
C15 0.0332(12) 0.0216(11) 0.0220(10) 0.0049(9) -0.0068(9) -0.0141(9)
C16 0.0182(8) 0.0156(9) 0.0129(7) -0.0017(7) -0.0031(6) -0.0027(7)
C17 0.0244(10) 0.0205(10) 0.0176(9) -0.0013(8) -0.0060(7) -0.0029(8)
C18 0.0220(10) 0.0280(12) 0.0212(10) -0.0045(9) -0.0085(8) -0.0028(8)
C19 0.0185(9) 0.0324(13) 0.0209(9) -0.0086(9) -0.0029(7) -0.0091(8)
C20 0.0180(8) 0.0214(10) 0.0174(8) -0.0040(8) -0.0021(7) -0.0081(7)
C21 0.0153(8) 0.0162(9) 0.0114(7) -0.0032(6) -0.0003(6) -0.0047(6)
C22 0.0146(8) 0.0139(8) 0.0142(8) -0.0034(7) -0.0020(6) -0.0020(6)
C23 0.0189(9) 0.0172(10) 0.0351(12) -0.0082(9) -0.0068(8) -0.0042(7)
C24 0.0189(9) 0.0236(11) 0.0386(13) -0.0102(10) -0.0081(9) -0.0056(8)
C25 0.0154(9) 0.0214(11) 0.0246(10) -0.0043(8) -0.0030(7) 0.0008(7)
C26 0.0178(9) 0.0141(9) 0.0321(11) -0.0045(8) -0.0002(8) -0.0010(7)
C27 0.0161(8) 0.0154(9) 0.0276(10) -0.0070(8) -0.0025(7) -0.0025(7)
C28 0.0150(7) 0.0121(8) 0.0117(7) -0.0027(6) -0.0006(6) -0.0038(6)
C29 0.0192(9) 0.0168(9) 0.0144(8) -0.0046(7) -0.0043(7) -0.0006(7)
C30 0.0276(10) 0.0259(11) 0.0141(8) -0.0075(8) -0.0029(7) -0.0056(9)
C31 0.0232(10) 0.0264(11) 0.0188(9) -0.0119(8) 0.0025(7) -0.0052(8)
C32 0.0173(9) 0.0206(10) 0.0228(9) -0.0106(8) -0.0009(7) 0.0003(7)
C33 0.0167(8) 0.0173(9) 0.0154(8) -0.0041(7) -0.0033(6) -0.0016(7)
C34 0.0145(7) 0.0123(8) 0.0130(7) -0.0028(6) -0.0004(6) -0.0039(6)
C35 0.0144(7) 0.0129(8) 0.0128(7) -0.0027(6) -0.0007(6) -0.0028(6)
C36 0.0257(10) 0.0196(10) 0.0128(8) -0.0002(7) 0.0003(7) -0.0084(8)
C37 0.0129(7) 0.0109(8) 0.0142(7) -0.0027(6) -0.0004(6) -0.0028(6)
C38 0.0165(8) 0.0142(9) 0.0215(9) -0.0038(7) -0.0004(7) -0.0057(7)
C39 0.0195(9) 0.0154(9) 0.0252(10) -0.0055(8) -0.0044(7) -0.0058(7)
C40 0.0204(9) 0.0177(10) 0.0231(10) -0.0061(8) -0.0072(7) -0.0045(7)
C41 0.0224(9) 0.0154(9) 0.0169(8) -0.0043(7) -0.0042(7) -0.0061(7)
C42 0.0156(8) 0.0114(8) 0.0152(8) -0.0037(6) -0.0014(6) -0.0028(6)
C43 0.0270(11) 0.0241(11) 0.0200(9) -0.0069(9) -0.0019(8) -0.0020(9)
C44 0.0370(14) 0.0255(14) 0.0393(15) 0.0028(11) -0.0086(12) -0.0097(11)

loop_
_atom_type_symbol
_atom_type_description
_atom_type_scat_dispersion_real
_atom_type_scat_dispersion_imag
_atom_type_scat_source
C C 0.0033 0.0016 'International Tables Vol C Tables 4.2.6.8 and 6.1.1.4'
H H 0.0000 0.0000 'International Tables Vol C Tables 4.2.6.8 and 6.1.1.4'
N N 0.0061 0.0033 'International Tables Vol C Tables 4.2.6.8 and 6.1.1.4'
P P 0.1023 0.0942 'International Tables Vol C Tables 4.2.6.8 and 6.1.1.4'
Cl Cl 0.1484 0.1585 'International Tables Vol C Tables 4.2.6.8 and 6.1.1.4'
Cu Cu 0.3201 1.2651 'International Tables Vol C Tables 4.2.6.8 and 6.1.1.4'
Au Au -2.0133 8.8022 'International Tables Vol C Tables 4.2.6.8 and 6.1.1.4'

loop_
_geom_angle_atom_site_label_1
_geom_angle_atom_site_label_2
_geom_angle_atom_site_label_3
_geom_angle
_geom_angle_site_symmetry_1
_geom_angle_site_symmetry_3
_geom_angle_publ_flag
P2 Au1 P1 166.989(18) . . yes
P2 Au1 Cu1 88.383(13) . . ?
P1 Au1 Cu1 82.802(13) . . ?
N1 Cu1 N2 173.87(7) . . yes
N1 Cu1 Au1 93.44(5) . . ?
N2 Cu1 Au1 91.33(5) . . ?
Cl6B Cl6A C44 77.9(4) . . ?
Cl6A Cl6B C44 72.3(3) . . ?
C13 P1 C1 109.30(9) . . ?
C13 P1 C7 106.96(9) . . ?
C1 P1 C7 106.19(9) . . ?
C13 P1 Au1 108.76(6) . . ?
C1 P1 Au1 106.46(7) . . ?
C7 P1 Au1 118.91(7) . . ?
C34 P2 C22 109.70(9) . . ?
C34 P2 C28 107.67(9) . . ?
C22 P2 C28 105.89(9) . . ?
C34 P2 Au1 108.13(6) . . ?
C22 P2 Au1 109.78(7) . . ?
C28 P2 Au1 115.56(7) . . ?
C21 N1 C13 105.56(16) . . ?
C21 N1 Cu1 125.96(13) . . ?
C13 N1 Cu1 128.28(13) . . ?
C42 N2 C34 105.29(16) . . ?
C42 N2 Cu1 120.81(13) . . ?
C34 N2 Cu1 130.33(14) . . ?
C6 C1 C2 119.3(2) . . ?
C6 C1 P1 122.86(17) . . ?
C2 C1 P1 117.84(16) . . ?
C3 C2 C1 120.1(2) . . ?
C3 C2 H2 120.0 . . ?
C1 C2 H2 120.0 . . ?
C4 C3 C2 120.2(2) . . ?
C4 C3 H3 119.9 . . ?
C2 C3 H3 119.9 . . ?
C5 C4 C3 120.2(2) . . ?
C5 C4 H4 119.9 . . ?
C3 C4 H4 119.9 . . ?
C4 C5 C6 120.2(2) . . ?
C4 C5 H5 119.9 . . ?
C6 C5 H5 119.9 . . ?
C5 C6 C1 120.0(2) . . ?
C5 C6 H6 120.0 . . ?
C1 C6 H6 120.0 . . ?
C12 C7 C8 120.0(2) . . ?
C12 C7 P1 118.06(15) . . ?
C8 C7 P1 121.82(16) . . ?
C9 C8 C7 119.6(2) . . ?
C9 C8 H8 120.2 . . ?
C7 C8 H8 120.2 . . ?
C10 C9 C8 120.4(2) . . ?
C10 C9 H9 119.8 . . ?
C8 C9 H9 119.8 . . ?
C9 C10 C11 120.1(2) . . ?
C9 C10 H10 120.0 . . ?
C11 C10 H10 120.0 . . ?
C12 C11 C10 119.8(2) . . ?
C12 C11 H11 120.1 . . ?
C10 C11 H11 120.1 . . ?
C11 C12 C7 120.1(2) . . ?
C11 C12 H12 119.9 . . ?
C7 C12 H12 119.9 . . ?
C14 C13 N1 112.42(17) . . ?
C14 C13 P1 131.67(15) . . ?
N1 C13 P1 115.86(14) . . ?
C13 C14 C16 104.92(17) . . ?
C13 C14 C15 130.81(19) . . ?
C16 C14 C15 124.27(19) . . ?
C14 C15 H15A 109.5 . . ?
C14 C15 H15B 109.5 . . ?
H15A C15 H15B 109.5 . . ?
C14 C15 H15C 109.5 . . ?
H15A C15 H15C 109.5 . . ?
H15B C15 H15C 109.5 . . ?
C17 C16 C21 119.67(19) . . ?
C17 C16 C14 133.2(2) . . ?
C21 C16 C14 107.11(17) . . ?
C18 C17 C16 118.9(2) . . ?
C18 C17 H17 120.6 . . ?
C16 C17 H17 120.6 . . ?
C17 C18 C19 121.1(2) . . ?
C17 C18 H18 119.5 . . ?
C19 C18 H18 119.5 . . ?
C20 C19 C18 121.2(2) . . ?
C20 C19 H19 119.4 . . ?
C18 C19 H19 119.4 . . ?
C19 C20 C21 118.2(2) . . ?
C19 C20 H20 120.9 . . ?
C21 C20 H20 120.9 . . ?
N1 C21 C20 128.99(19) . . ?
N1 C21 C16 109.98(17) . . ?
C20 C21 C16 121.03(18) . . ?
C27 C22 C23 119.28(19) . . ?
C27 C22 P2 122.82(15) . . ?
C23 C22 P2 117.90(16) . . ?
C24 C23 C22 120.2(2) . . ?
C24 C23 H23 119.9 . . ?
C22 C23 H23 119.9 . . ?
C25 C24 C23 120.3(2) . . ?
C25 C24 H24 119.9 . . ?
C23 C24 H24 119.9 . . ?
C24 C25 C26 120.0(2) . . ?
C24 C25 H25 120.0 . . ?
C26 C25 H25 120.0 . . ?
C25 C26 C27 120.1(2) . . ?
C25 C26 H26 120.0 . . ?
C27 C26 H26 120.0 . . ?
C22 C27 C26 120.1(2) . . ?
C22 C27 H27 119.9 . . ?
C26 C27 H27 119.9 . . ?
C29 C28 C33 119.55(18) . . ?
C29 C28 P2 123.56(15) . . ?
C33 C28 P2 116.88(14) . . ?
C30 C29 C28 119.6(2) . . ?
C30 C29 H29 120.2 . . ?
C28 C29 H29 120.2 . . ?
C31 C30 C29 120.2(2) . . ?
C31 C30 H30 119.9 . . ?
C29 C30 H30 119.9 . . ?
C32 C31 C30 120.5(2) . . ?
C32 C31 H31 119.8 . . ?
C30 C31 H31 119.8 . . ?
C31 C32 C33 119.5(2) . . ?
C31 C32 H32 120.3 . . ?
C33 C32 H32 120.3 . . ?
C32 C33 C28 120.63(19) . . ?
C32 C33 H33 119.7 . . ?
C28 C33 H33 119.7 . . ?
C35 C34 N2 112.29(17) . . ?
C35 C34 P2 129.25(15) . . ?
N2 C34 P2 118.46(14) . . ?
C34 C35 C37 104.96(17) . . ?
C34 C35 C36 130.18(19) . . ?
C37 C35 C36 124.86(18) . . ?
C35 C36 H36A 109.5 . . ?
C35 C36 H36B 109.5 . . ?
H36A C36 H36B 109.5 . . ?
C35 C36 H36C 109.5 . . ?
H36A C36 H36C 109.5 . . ?
H36B C36 H36C 109.5 . . ?
C38 C37 C42 119.73(18) . . ?
C38 C37 C35 133.16(18) . . ?
C42 C37 C35 107.10(16) . . ?
C39 C38 C37 118.82(19) . . ?
C39 C38 H38 120.6 . . ?
C37 C38 H38 120.6 . . ?
C38 C39 C40 121.02(19) . . ?
C38 C39 H39 119.5 . . ?
C40 C39 H39 119.5 . . ?
C41 C40 C39 121.1(2) . . ?
C41 C40 H40 119.4 . . ?
C39 C40 H40 119.4 . . ?
C40 C41 C42 118.4(2) . . ?
C40 C41 H41 120.8 . . ?
C42 C41 H41 120.8 . . ?
N2 C42 C41 128.83(18) . . ?
N2 C42 C37 110.32(17) . . ?
C41 C42 C37 120.84(18) . . ?
Cl3 C43 Cl2 110.74(14) . . ?
Cl3 C43 Cl1 110.23(13) . . ?
Cl2 C43 Cl1 110.69(14) . . ?
Cl3 C43 H43 108.4 . . ?
Cl2 C43 H43 108.4 . . ?
Cl1 C43 H43 108.4 . . ?
Cl6A C44 Cl4 104.9(3) . . ?
Cl6A C44 Cl5 107.0(2) . . ?
Cl4 C44 Cl5 111.69(18) . . ?
Cl4 C44 Cl6B 124.0(2) . . ?
Cl5 C44 Cl6B 113.04(17) . . ?
Cl4 C44 Cl6C 92.7(2) . . ?
Cl5 C44 Cl6C 102.1(3) . . ?
Cl6B C44 Cl6C 46.4(2) . . ?
Cl6A C44 H44 121(2) . . ?
Cl4 C44 H44 109(2) . . ?
Cl5 C44 H44 103(2) . . ?
Cl6B C44 H44 92(2) . . ?
Cl6C C44 H44 137(2) . . ?

loop_
_geom_bond_atom_site_label_1
_geom_bond_atom_site_label_2
_geom_bond_distance
_geom_bond_site_symmetry_2
_geom_bond_publ_flag
Au1 P2 2.3061(5) . yes
Au1 P1 2.3132(5) . yes
Au1 Cu1 2.7054(2) . yes
Cu1 N1 1.8594(17) . yes
Cu1 N2 1.8660(17) . yes
Cl1 C43 1.762(3) . ?
Cl2 C43 1.755(3) . ?
Cl3 C43 1.755(3) . ?
Cl4 C44 1.736(3) . ?
Cl5 C44 1.746(3) . ?
Cl6A Cl6B 0.898(6) . ?
Cl6A C44 1.722(6) . ?
Cl6B C44 1.767(4) . ?
Cl6C C44 1.945(6) . ?
P1 C13 1.792(2) . ?
P1 C1 1.806(2) . ?
P1 C7 1.813(2) . ?
P2 C34 1.793(2) . ?
P2 C22 1.809(2) . ?
P2 C28 1.8119(19) . ?
N1 C21 1.373(3) . ?
N1 C13 1.394(3) . ?
N2 C42 1.370(3) . ?
N2 C34 1.397(3) . ?
C1 C6 1.392(3) . ?
C1 C2 1.398(3) . ?
C2 C3 1.388(3) . ?
C2 H2 0.9500 . ?
C3 C4 1.380(4) . ?
C3 H3 0.9500 . ?
C4 C5 1.380(4) . ?
C4 H4 0.9500 . ?
C5 C6 1.391(3) . ?
C5 H5 0.9500 . ?
C6 H6 0.9500 . ?
C7 C12 1.393(3) . ?
C7 C8 1.395(3) . ?
C8 C9 1.392(3) . ?
C8 H8 0.9500 . ?
C9 C10 1.387(4) . ?
C9 H9 0.9500 . ?
C10 C11 1.392(4) . ?
C10 H10 0.9500 . ?
C11 C12 1.390(3) . ?
C11 H11 0.9500 . ?
C12 H12 0.9500 . ?
C13 C14 1.389(3) . ?
C14 C16 1.427(3) . ?
C14 C15 1.499(3) . ?
C15 H15A 0.9800 . ?
C15 H15B 0.9800 . ?
C15 H15C 0.9800 . ?
C16 C17 1.408(3) . ?
C16 C21 1.423(3) . ?
C17 C18 1.377(3) . ?
C17 H17 0.9500 . ?
C18 C19 1.417(4) . ?
C18 H18 0.9500 . ?
C19 C20 1.382(3) . ?
C19 H19 0.9500 . ?
C20 C21 1.402(3) . ?
C20 H20 0.9500 . ?
C22 C27 1.390(3) . ?
C22 C23 1.398(3) . ?
C23 C24 1.383(3) . ?
C23 H23 0.9500 . ?
C24 C25 1.382(4) . ?
C24 H24 0.9500 . ?
C25 C26 1.384(3) . ?
C25 H25 0.9500 . ?
C26 C27 1.392(3) . ?
C26 H26 0.9500 . ?
C27 H27 0.9500 . ?
C28 C29 1.393(3) . ?
C28 C33 1.396(3) . ?
C29 C30 1.392(3) . ?
C29 H29 0.9500 . ?
C30 C31 1.387(3) . ?
C30 H30 0.9500 . ?
C31 C32 1.383(3) . ?
C31 H31 0.9500 . ?
C32 C33 1.387(3) . ?
C32 H32 0.9500 . ?
C33 H33 0.9500 . ?
C34 C35 1.391(3) . ?
C35 C37 1.422(3) . ?
C35 C36 1.496(3) . ?
C36 H36A 0.9800 . ?
C36 H36B 0.9800 . ?
C36 H36C 0.9800 . ?
C37 C38 1.410(3) . ?
C37 C42 1.419(3) . ?
C38 C39 1.375(3) . ?
C38 H38 0.9500 . ?
C39 C40 1.419(3) . ?
C39 H39 0.9500 . ?
C40 C41 1.377(3) . ?
C40 H40 0.9500 . ?
C41 C42 1.404(3) . ?
C41 H41 0.9500 . ?
C43 H43 1.0000 . ?
C44 H44 1.00(4) . ?
